data_2242868
loop_
_publ_author_name
'Vinogradov, Alexander A.'
'Minyaev, Mikhail E.'
'Lyssenko, Konstantin A.'
'Nifant'ev, Ilya E.'

_publ_section_title
;
 Crystal structure of
 bis(\m~2~-triphenylacetato-\k<i>O</i>:\k<i>O</i>')bis(diisobutylaluminium)
;
_journal_coeditor_code TX2010
_journal_issue 4
_journal_name_full 'Acta Crystallographica Section E'
_journal_page_first 456
_journal_page_last 459
_journal_paper_doi 10.1107/S2056989019003396
_journal_volume 75
_journal_year 2019
_chemical_formula_iupac '[Al2 (C4 H9)4 (C20 H15 O2)2]'
_chemical_formula_moiety 'C56 H66 Al2 O4'
_chemical_formula_sum 'C56 H66 Al2 O4'
_chemical_formula_weight 857.04
_chemical_name_systematic
;
Bis(\m~2~-triphenylacetato-\k<i>O</i>:\k<i>O</i>')bis(diisobutylaluminium)
;
_space_group_crystal_system triclinic
_space_group_IT_number 2
_space_group_name_Hall '-P 1'
_space_group_name_H-M_alt 'P -1'
_symmetry_space_group_name_Hall '-P 1'
_symmetry_space_group_name_H-M 'P -1'
_atom_sites_solution_hydrogens geom
_atom_sites_solution_primary direct
_atom_sites_solution_secondary difmap
_audit_creation_method SHELXL-2017/1
_cell_angle_alpha 108.7900(10)
_cell_angle_beta 109.1430(10)
_cell_angle_gamma 91.8660(10)
_cell_formula_units_Z 1
_cell_length_a 9.2839(3)
_cell_length_b 12.0281(4)
_cell_length_c 12.5999(4)
_cell_measurement_reflns_used 4293
_cell_measurement_temperature 120(2)
_cell_measurement_theta_max 28.32
_cell_measurement_theta_min 2.21
_cell_volume 1243.25(7)
_computing_cell_refinement
;
APEX2 (Bruker, 2008)
;
_computing_data_collection
;
APEX2 (Bruker, 2008)
;
_computing_data_reduction
;
APEX2 (Bruker, 2008)
;
_computing_molecular_graphics
;
SHELXTL (Sheldrick, 2008) and Mercury (Macrae <i>et al.</i>,
2008)
;
_computing_publication_material
;
SHELXTL (Sheldrick, 2008), and publCIF (Westrip, 2010)
;
_computing_structure_refinement
;
SHELXL2017 (Sheldrick, 2015)
;
_computing_structure_solution
;
SHELXS97 (Sheldrick, 2008)
;
_diffrn_ambient_temperature 120(2)
_diffrn_measured_fraction_theta_full 1.000
_diffrn_measured_fraction_theta_max 0.999
_diffrn_measurement_device_type 'Bruker SMART APEXII'
_diffrn_measurement_method \w
_diffrn_radiation_monochromator graphite
_diffrn_radiation_source 'fine-focus sealed tube'
_diffrn_radiation_type MoK\a
_diffrn_radiation_wavelength 0.71073
_diffrn_reflns_av_R_equivalents 0.0163
_diffrn_reflns_av_unetI/netI 0.0223
_diffrn_reflns_limit_h_max 12
_diffrn_reflns_limit_h_min -13
_diffrn_reflns_limit_k_max 16
_diffrn_reflns_limit_k_min -16
_diffrn_reflns_limit_l_max 17
_diffrn_reflns_limit_l_min -17
_diffrn_reflns_number 16191
_diffrn_reflns_theta_full 25.242
_diffrn_reflns_theta_max 30.000
_diffrn_reflns_theta_min 1.810
_exptl_absorpt_coefficient_mu 0.102
_exptl_absorpt_correction_T_max 0.7465
_exptl_absorpt_correction_T_min 0.6838
_exptl_absorpt_correction_type multi-scan
_exptl_absorpt_process_details
;
(SADABS; Krause <i>et al.</i>,  2015)
;
_exptl_crystal_colour colourless
_exptl_crystal_density_diffrn 1.145
_exptl_crystal_density_method 'not measured'
_exptl_crystal_description block
_exptl_crystal_F_000 460
_exptl_crystal_size_max 0.320
_exptl_crystal_size_mid 0.210
_exptl_crystal_size_min 0.180
_refine_diff_density_max 0.410
_refine_diff_density_min -0.226
_refine_ls_extinction_method none
_refine_ls_goodness_of_fit_ref 1.015
_refine_ls_hydrogen_treatment constr
_refine_ls_matrix_type full
_refine_ls_number_parameters 284
_refine_ls_number_reflns 7242
_refine_ls_number_restraints 0
_refine_ls_restrained_S_all 1.015
_refine_ls_R_factor_all 0.0487
_refine_ls_R_factor_gt 0.0382
_refine_ls_shift/su_max 0.001
_refine_ls_shift/su_mean 0.000
_refine_ls_structure_factor_coef Fsqd
_refine_ls_weighting_details 'w=1/[\s^2^(Fo^2^)+(0.0485P)^2^+0.4816P] where P=(Fo^2^+2Fc^2^)/3'
_refine_ls_weighting_scheme calc
_refine_ls_wR_factor_gt 0.0965
_refine_ls_wR_factor_ref 0.1047
_reflns_number_gt 6063
_reflns_number_total 7242
_reflns_threshold_expression 'I > 2\s(I)'
_cod_data_source_file tx2010sup1.cif
_cod_data_source_block global
_cod_database_code 2242868
_shelx_space_group_comment
;
The symmetry employed for this shelxl refinement is uniquely defined
by the following loop, which should always be used as a source of
symmetry information in preference to the above space-group names.
They are only intended as comments.
;
_shelx_estimated_absorpt_t_min 0.968
_shelx_estimated_absorpt_t_max 0.982

loop_
_space_group_symop_operation_xyz
'x, y, z'
'-x, -y, -z'

loop_
_atom_site_type_symbol
_atom_site_label
_atom_site_fract_x
_atom_site_fract_y
_atom_site_fract_z
_atom_site_U_iso_or_equiv
_atom_site_adp_type
_atom_site_calc_flag
_atom_site_occupancy
Al Al 0.36034(4) 0.60789(3) 0.40800(3) 0.01642(8) Uani d 1
O O1 0.46295(9) 0.65487(7) 0.56994(7) 0.02070(16) Uani d 1
O O2 0.59680(10) 0.53977(7) 0.65814(7) 0.02258(17) Uani d 1
C C1 0.55346(11) 0.63769(9) 0.66037(9) 0.01473(18) Uani d 1
C C2 0.60602(11) 0.74392(8) 0.78064(8) 0.01395(17) Uani d 1
C C3 0.70126(11) 0.84711(9) 0.77322(9) 0.01552(18) Uani d 1
C C4 0.72549(13) 0.84652(10) 0.66985(10) 0.0214(2) Uani d 1
H H4 0.679269 0.780431 0.597423 0.026 Uiso calc 1
C C5 0.81694(14) 0.94188(11) 0.67113(11) 0.0264(2) Uani d 1
H H5 0.831675 0.940322 0.599551 0.032 Uiso calc 1
C C6 0.88595(13) 1.03822(10) 0.77555(11) 0.0255(2) Uani d 1
H H6 0.948184 1.102928 0.776255 0.031 Uiso calc 1
C C7 0.86365(14) 1.03974(10) 0.87945(11) 0.0254(2) Uani d 1
H H7 0.910835 1.105845 0.951716 0.030 Uiso calc 1
C C8 0.77282(13) 0.94532(9) 0.87861(10) 0.0213(2) Uani d 1
H H8 0.758995 0.947335 0.950612 0.026 Uiso calc 1
C C9 0.71189(11) 0.70895(9) 0.88401(9) 0.01570(18) Uani d 1
C C10 0.84898(12) 0.66876(9) 0.87587(9) 0.01762(19) Uani d 1
H H10 0.872291 0.660624 0.805990 0.021 Uiso calc 1
C C11 0.95149(13) 0.64058(10) 0.96847(10) 0.0219(2) Uani d 1
H H11 1.043453 0.612413 0.961155 0.026 Uiso calc 1
C C12 0.91965(14) 0.65356(10) 1.07182(10) 0.0245(2) Uani d 1
H H12 0.989225 0.633819 1.135044 0.029 Uiso calc 1
C C13 0.78621(14) 0.69535(11) 1.08199(10) 0.0249(2) Uani d 1
H H13 0.764773 0.705090 1.152906 0.030 Uiso calc 1
C C14 0.68228(13) 0.72347(10) 0.98882(10) 0.0208(2) Uani d 1
H H14 0.591151 0.752588 0.997035 0.025 Uiso calc 1
C C15 0.45248(11) 0.77495(9) 0.79625(9) 0.01574(18) Uani d 1
C C16 0.35242(12) 0.68609(10) 0.79768(10) 0.0204(2) Uani d 1
H H16 0.382480 0.610353 0.792614 0.025 Uiso calc 1
C C17 0.20989(13) 0.70739(11) 0.80642(11) 0.0243(2) Uani d 1
H H17 0.143354 0.646379 0.807484 0.029 Uiso calc 1
C C18 0.16423(13) 0.81765(11) 0.81363(11) 0.0260(2) Uani d 1
H H18 0.066942 0.832509 0.819938 0.031 Uiso calc 1
C C19 0.26197(14) 0.90553(11) 0.81151(12) 0.0276(2) Uani d 1
H H19 0.231175 0.980971 0.816053 0.033 Uiso calc 1
C C20 0.40547(13) 0.88454(10) 0.80277(10) 0.0219(2) Uani d 1
H H20 0.471338 0.945698 0.801290 0.026 Uiso calc 1
C C21 0.46133(13) 0.72019(10) 0.36084(10) 0.0222(2) Uani d 1
H H21A 0.469150 0.800830 0.418442 0.027 Uiso calc 1
H H21C 0.568096 0.703514 0.372745 0.027 Uiso calc 1
C C22 0.39213(13) 0.72538(10) 0.23396(11) 0.0238(2) Uani d 1
H H22 0.281201 0.734727 0.218042 0.029 Uiso calc 1
C C23 0.47318(17) 0.83216(12) 0.22378(13) 0.0320(3) Uani d 1
H H23A 0.460235 0.905703 0.280219 0.048 Uiso calc 1
H H23B 0.427888 0.832215 0.141750 0.048 Uiso calc 1
H H23C 0.583350 0.826987 0.242832 0.048 Uiso calc 1
C C24 0.39865(17) 0.61094(12) 0.13896(12) 0.0333(3) Uani d 1
H H24A 0.357500 0.618086 0.059590 0.050 Uiso calc 1
H H24B 0.336713 0.544191 0.140295 0.050 Uiso calc 1
H H24C 0.505921 0.596939 0.155904 0.050 Uiso calc 1
C C25 0.13991(13) 0.58192(10) 0.38202(10) 0.0220(2) Uani d 1
H H25A 0.081171 0.575283 0.298399 0.026 Uiso calc 1
H H25B 0.116166 0.504248 0.388900 0.026 Uiso calc 1
C C26 0.07847(14) 0.67528(12) 0.46520(11) 0.0279(2) Uani d 1
H H26 0.134767 0.679617 0.549380 0.033 Uiso calc 1
C C27 -0.09381(17) 0.63988(16) 0.43580(15) 0.0430(3) Uani d 1
H H27A -0.128031 0.698006 0.493736 0.064 Uiso calc 1
H H27B -0.111633 0.561008 0.440224 0.064 Uiso calc 1
H H27C -0.152073 0.637961 0.354626 0.064 Uiso calc 1
C C28 0.1090(2) 0.79795(14) 0.45938(16) 0.0440(4) Uani d 1
H H28A 0.068374 0.855379 0.513088 0.066 Uiso calc 1
H H28B 0.057855 0.795392 0.376941 0.066 Uiso calc 1
H H28C 0.220363 0.822015 0.484379 0.066 Uiso calc 1

loop_
_atom_site_aniso_label
_atom_site_aniso_U_11
_atom_site_aniso_U_22
_atom_site_aniso_U_33
_atom_site_aniso_U_12
_atom_site_aniso_U_13
_atom_site_aniso_U_23
Al 0.01816(15) 0.01465(14) 0.01484(14) 0.00357(11) 0.00382(11) 0.00514(11)
O1 0.0225(4) 0.0188(4) 0.0153(3) 0.0026(3) 0.0020(3) 0.0038(3)
O2 0.0279(4) 0.0149(3) 0.0192(4) 0.0047(3) 0.0044(3) 0.0026(3)
C1 0.0135(4) 0.0144(4) 0.0153(4) -0.0002(3) 0.0057(3) 0.0037(3)
C2 0.0141(4) 0.0127(4) 0.0134(4) 0.0015(3) 0.0043(3) 0.0031(3)
C3 0.0140(4) 0.0140(4) 0.0173(4) 0.0019(3) 0.0044(3) 0.0052(4)
C4 0.0213(5) 0.0208(5) 0.0196(5) -0.0016(4) 0.0074(4) 0.0041(4)
C5 0.0273(6) 0.0273(6) 0.0286(6) -0.0002(4) 0.0135(5) 0.0118(5)
C6 0.0214(5) 0.0207(5) 0.0349(6) -0.0009(4) 0.0080(5) 0.0128(5)
C7 0.0256(5) 0.0163(5) 0.0260(5) -0.0035(4) 0.0023(4) 0.0047(4)
C8 0.0248(5) 0.0175(5) 0.0177(5) -0.0007(4) 0.0047(4) 0.0045(4)
C9 0.0158(4) 0.0137(4) 0.0148(4) 0.0001(3) 0.0031(3) 0.0039(3)
C10 0.0167(4) 0.0163(4) 0.0181(5) 0.0006(3) 0.0048(4) 0.0055(4)
C11 0.0175(5) 0.0202(5) 0.0251(5) 0.0024(4) 0.0030(4) 0.0088(4)
C12 0.0247(5) 0.0233(5) 0.0212(5) 0.0010(4) 0.0001(4) 0.0107(4)
C13 0.0281(6) 0.0286(6) 0.0167(5) 0.0015(4) 0.0055(4) 0.0094(4)
C14 0.0208(5) 0.0232(5) 0.0178(5) 0.0036(4) 0.0065(4) 0.0067(4)
C15 0.0147(4) 0.0170(4) 0.0140(4) 0.0022(3) 0.0048(3) 0.0038(3)
C16 0.0191(5) 0.0191(5) 0.0231(5) 0.0018(4) 0.0082(4) 0.0069(4)
C17 0.0196(5) 0.0278(6) 0.0267(5) 0.0009(4) 0.0106(4) 0.0092(4)
C18 0.0201(5) 0.0343(6) 0.0262(6) 0.0083(4) 0.0121(4) 0.0099(5)
C19 0.0270(6) 0.0255(6) 0.0351(6) 0.0120(5) 0.0155(5) 0.0117(5)
C20 0.0223(5) 0.0190(5) 0.0269(5) 0.0049(4) 0.0113(4) 0.0086(4)
C21 0.0228(5) 0.0200(5) 0.0234(5) 0.0027(4) 0.0069(4) 0.0083(4)
C22 0.0212(5) 0.0261(5) 0.0284(6) 0.0040(4) 0.0086(4) 0.0156(5)
C23 0.0396(7) 0.0267(6) 0.0412(7) 0.0074(5) 0.0217(6) 0.0190(5)
C24 0.0438(7) 0.0290(6) 0.0258(6) -0.0037(5) 0.0118(5) 0.0096(5)
C25 0.0214(5) 0.0266(5) 0.0176(5) 0.0038(4) 0.0058(4) 0.0085(4)
C26 0.0269(6) 0.0367(6) 0.0227(5) 0.0115(5) 0.0108(5) 0.0113(5)
C27 0.0307(7) 0.0603(10) 0.0474(8) 0.0159(7) 0.0223(6) 0.0218(7)
C28 0.0497(9) 0.0339(7) 0.0557(9) 0.0175(6) 0.0288(8) 0.0140(7)

loop_
_atom_type_symbol
_atom_type_description
_atom_type_scat_dispersion_real
_atom_type_scat_dispersion_imag
_atom_type_scat_source
C C 0.0033 0.0016 'International Tables Vol C Tables 4.2.6.8 and 6.1.1.4'
H H 0.0000 0.0000 'International Tables Vol C Tables 4.2.6.8 and 6.1.1.4'
O O 0.0106 0.0060 'International Tables Vol C Tables 4.2.6.8 and 6.1.1.4'
Al Al 0.0645 0.0514 'International Tables Vol C Tables 4.2.6.8 and 6.1.1.4'

loop_
_geom_angle_atom_site_label_1
_geom_angle_atom_site_label_2
_geom_angle_atom_site_label_3
_geom_angle_site_symmetry_1
_geom_angle_site_symmetry_3
_geom_angle
O2 Al O1 2_666 . 106.84(4)
O2 Al C25 2_666 . 104.41(5)
O1 Al C25 . . 106.37(4)
O2 Al C21 2_666 . 108.55(5)
O1 Al C21 . . 103.48(4)
C25 Al C21 . . 125.97(5)
C1 O1 Al . . 151.00(7)
C1 O2 Al . 2_666 156.79(8)
O2 C1 O1 . . 123.64(9)
O2 C1 C2 . . 119.65(9)
O1 C1 C2 . . 116.65(9)
C9 C2 C15 . . 112.68(8)
C9 C2 C3 . . 106.65(8)
C15 C2 C3 . . 113.13(8)
C9 C2 C1 . . 110.97(8)
C15 C2 C1 . . 103.23(8)
C3 C2 C1 . . 110.25(8)
C4 C3 C8 . . 117.96(9)
C4 C3 C2 . . 124.20(9)
C8 C3 C2 . . 117.79(9)
C3 C4 C5 . . 120.85(10)
C3 C4 H4 . . 119.6
C5 C4 H4 . . 119.6
C6 C5 C4 . . 120.45(11)
C6 C5 H5 . . 119.8
C4 C5 H5 . . 119.8
C5 C6 C7 . . 119.35(10)
C5 C6 H6 . . 120.3
C7 C6 H6 . . 120.3
C6 C7 C8 . . 120.41(10)
C6 C7 H7 . . 119.8
C8 C7 H7 . . 119.8
C7 C8 C3 . . 120.97(10)
C7 C8 H8 . . 119.5
C3 C8 H8 . . 119.5
C14 C9 C10 . . 118.49(9)
C14 C9 C2 . . 122.79(9)
C10 C9 C2 . . 118.56(9)
C11 C10 C9 . . 120.97(10)
C11 C10 H10 . . 119.5
C9 C10 H10 . . 119.5
C10 C11 C12 . . 120.06(10)
C10 C11 H11 . . 120.0
C12 C11 H11 . . 120.0
C13 C12 C11 . . 119.55(10)
C13 C12 H12 . . 120.2
C11 C12 H12 . . 120.2
C12 C13 C14 . . 120.62(11)
C12 C13 H13 . . 119.7
C14 C13 H13 . . 119.7
C9 C14 C13 . . 120.28(10)
C9 C14 H14 . . 119.9
C13 C14 H14 . . 119.9
C20 C15 C16 . . 118.53(9)
C20 C15 C2 . . 123.12(9)
C16 C15 C2 . . 118.27(9)
C17 C16 C15 . . 120.81(10)
C17 C16 H16 . . 119.6
C15 C16 H16 . . 119.6
C16 C17 C18 . . 120.23(11)
C16 C17 H17 . . 119.9
C18 C17 H17 . . 119.9
C19 C18 C17 . . 119.28(10)
C19 C18 H18 . . 120.4
C17 C18 H18 . . 120.4
C18 C19 C20 . . 120.70(11)
C18 C19 H19 . . 119.7
C20 C19 H19 . . 119.7
C15 C20 C19 . . 120.45(10)
C15 C20 H20 . . 119.8
C19 C20 H20 . . 119.8
C22 C21 Al . . 120.48(8)
C22 C21 H21A . . 107.2
Al C21 H21A . . 107.2
C22 C21 H21C . . 107.2
Al C21 H21C . . 107.2
H21A C21 H21C . . 106.8
C24 C22 C23 . . 110.11(10)
C24 C22 C21 . . 111.38(10)
C23 C22 C21 . . 111.41(10)
C24 C22 H22 . . 107.9
C23 C22 H22 . . 107.9
C21 C22 H22 . . 107.9
C22 C23 H23A . . 109.5
C22 C23 H23B . . 109.5
H23A C23 H23B . . 109.5
C22 C23 H23C . . 109.5
H23A C23 H23C . . 109.5
H23B C23 H23C . . 109.5
C22 C24 H24A . . 109.5
C22 C24 H24B . . 109.5
H24A C24 H24B . . 109.5
C22 C24 H24C . . 109.5
H24A C24 H24C . . 109.5
H24B C24 H24C . . 109.5
C26 C25 Al . . 117.87(8)
C26 C25 H25A . . 107.8
Al C25 H25A . . 107.8
C26 C25 H25B . . 107.8
Al C25 H25B . . 107.8
H25A C25 H25B . . 107.2
C28 C26 C27 . . 110.38(12)
C28 C26 C25 . . 111.39(11)
C27 C26 C25 . . 111.31(11)
C28 C26 H26 . . 107.9
C27 C26 H26 . . 107.9
C25 C26 H26 . . 107.9
C26 C27 H27A . . 109.5
C26 C27 H27B . . 109.5
H27A C27 H27B . . 109.5
C26 C27 H27C . . 109.5
H27A C27 H27C . . 109.5
H27B C27 H27C . . 109.5
C26 C28 H28A . . 109.5
C26 C28 H28B . . 109.5
H28A C28 H28B . . 109.5
C26 C28 H28C . . 109.5
H28A C28 H28C . . 109.5
H28B C28 H28C . . 109.5

loop_
_geom_bond_atom_site_label_1
_geom_bond_atom_site_label_2
_geom_bond_site_symmetry_2
_geom_bond_distance
_geom_bond_publ_flag
Al O1 . 1.8269(8) y
Al O2 2_666 1.8212(8) y
Al C21 . 1.9639(12) y
Al C25 . 1.9611(12) y
O1 C1 . 1.2579(12) y
O2 C1 . 1.2518(12) y
C1 C2 . 1.5473(13) ?
C2 C9 . 1.5425(14) ?
C2 C15 . 1.5431(14) ?
C2 C3 . 1.5455(14) ?
C3 C4 . 1.3905(14) ?
C3 C8 . 1.3999(14) ?
C4 C5 . 1.3973(15) ?
C4 H4 . 0.9500 ?
C5 C6 . 1.3788(17) ?
C5 H5 . 0.9500 ?
C6 C7 . 1.3855(17) ?
C6 H6 . 0.9500 ?
C7 C8 . 1.3875(15) ?
C7 H7 . 0.9500 ?
C8 H8 . 0.9500 ?
C9 C14 . 1.3938(14) ?
C9 C10 . 1.3992(14) ?
C10 C11 . 1.3890(14) ?
C10 H10 . 0.9500 ?
C11 C12 . 1.3900(17) ?
C11 H11 . 0.9500 ?
C12 C13 . 1.3809(17) ?
C12 H12 . 0.9500 ?
C13 C14 . 1.3992(15) ?
C13 H13 . 0.9500 ?
C14 H14 . 0.9500 ?
C15 C20 . 1.3878(14) ?
C15 C16 . 1.4016(14) ?
C16 C17 . 1.3887(15) ?
C16 H16 . 0.9500 ?
C17 C18 . 1.3896(17) ?
C17 H17 . 0.9500 ?
C18 C19 . 1.3831(18) ?
C18 H18 . 0.9500 ?
C19 C20 . 1.3968(16) ?
C19 H19 . 0.9500 ?
C20 H20 . 0.9500 ?
C21 C22 . 1.5381(16) ?
C21 H21A . 0.9900 ?
C21 H21C . 0.9900 ?
C22 C24 . 1.5241(18) ?
C22 C23 . 1.5293(16) ?
C22 H22 . 1.0000 ?
C23 H23A . 0.9800 ?
C23 H23B . 0.9800 ?
C23 H23C . 0.9800 ?
C24 H24A . 0.9800 ?
C24 H24B . 0.9800 ?
C24 H24C . 0.9800 ?
C25 C26 . 1.5363(16) ?
C25 H25A . 0.9900 ?
C25 H25B . 0.9900 ?
C26 C28 . 1.523(2) ?
C26 C27 . 1.5304(19) ?
C26 H26 . 1.0000 ?
C27 H27A . 0.9800 ?
C27 H27B . 0.9800 ?
C27 H27C . 0.9800 ?
C28 H28A . 0.9800 ?
C28 H28B . 0.9800 ?
C28 H28C . 0.9800 ?

loop_
_geom_torsion_atom_site_label_1
_geom_torsion_atom_site_label_2
_geom_torsion_atom_site_label_3
_geom_torsion_atom_site_label_4
_geom_torsion_site_symmetry_1
_geom_torsion
O2 Al O1 C1 2_666 3.48(16)
C25 Al O1 C1 . 114.58(15)
C21 Al O1 C1 . -111.00(15)
Al O2 C1 O1 2_666 24.1(3)
Al O2 C1 C2 2_666 -158.73(15)
Al O1 C1 O2 . -12.9(2)
Al O1 C1 C2 . 169.90(11)
O2 C1 C2 C9 . 0.80(13)
O1 C1 C2 C9 . 178.13(8)
O2 C1 C2 C15 . -120.15(10)
O1 C1 C2 C15 . 57.18(11)
O2 C1 C2 C3 . 118.74(10)
O1 C1 C2 C3 . -63.94(11)
C9 C2 C3 C4 . 124.93(10)
C15 C2 C3 C4 . -110.63(11)
C1 C2 C3 C4 . 4.38(13)
C9 C2 C3 C8 . -52.35(11)
C15 C2 C3 C8 . 72.08(11)
C1 C2 C3 C8 . -172.91(9)
C8 C3 C4 C5 . -0.80(16)
C2 C3 C4 C5 . -178.08(10)
C3 C4 C5 C6 . 0.48(18)
C4 C5 C6 C7 . -0.07(18)
C5 C6 C7 C8 . 0.01(18)
C6 C7 C8 C3 . -0.36(18)
C4 C3 C8 C7 . 0.74(16)
C2 C3 C8 C7 . 178.19(10)
C15 C2 C9 C14 . -10.07(13)
C3 C2 C9 C14 . 114.64(10)
C1 C2 C9 C14 . -125.27(10)
C15 C2 C9 C10 . 174.54(9)
C3 C2 C9 C10 . -60.76(11)
C1 C2 C9 C10 . 59.34(11)
C14 C9 C10 C11 . 1.83(15)
C2 C9 C10 C11 . 177.43(9)
C9 C10 C11 C12 . -0.82(16)
C10 C11 C12 C13 . -0.44(17)
C11 C12 C13 C14 . 0.67(18)
C10 C9 C14 C13 . -1.60(16)
C2 C9 C14 C13 . -177.00(10)
C12 C13 C14 C9 . 0.37(17)
C9 C2 C15 C20 . 121.13(11)
C3 C2 C15 C20 . 0.05(13)
C1 C2 C15 C20 . -119.09(10)
C9 C2 C15 C16 . -62.24(12)
C3 C2 C15 C16 . 176.68(9)
C1 C2 C15 C16 . 57.54(11)
C20 C15 C16 C17 . -0.52(16)
C2 C15 C16 C17 . -177.30(10)
C15 C16 C17 C18 . 0.15(17)
C16 C17 C18 C19 . 0.25(18)
C17 C18 C19 C20 . -0.28(19)
C16 C15 C20 C19 . 0.49(16)
C2 C15 C20 C19 . 177.11(10)
C18 C19 C20 C15 . -0.10(18)
Al C21 C22 C24 . -66.22(12)
Al C21 C22 C23 . 170.40(8)
Al C25 C26 C28 . 58.20(13)
Al C25 C26 C27 . -178.14(9)
